data_4318994
loop_
_publ_author_name
'Augusto Cingolani'
Effendy
'Maura Pellei'
'Claudio Pettinari'
'Carlo Santini'
'Brian W. Skelton'
'Allan H. White'

_publ_contact_author_address
;
  Department of Chemistry
  University of Western Australia
  35 Stirling Highway
  Crawley
  Western Australia 6009
  Australia
;
_publ_contact_author_email bws@crystal.uwa.edu.au
_publ_contact_author_fax (+61)_08_9380_1118
_publ_contact_author_name 'Skelton, B. W.'
_publ_contact_author_phone (+61)_08-9380_3481
_publ_section_title
;
 Variable Coordination Modes of NO2- in a Series of Ag(I) Complexes
 Containing Triorganophosphines, -arsines, and -stibines. Syntheses,
 Spectroscopic Characterization (IR, 1H and 31P NMR, Electrospray
 Ionization Mass), and Structures of [AgNO2(R3E)x] Adducts (E = P, As, Sb,
 x = 1-3)
;
_journal_name_full 'Inorganic Chemistry'
_journal_page_first 6633
_journal_page_last 6645
_journal_paper_doi 10.1021/ic020375g
_journal_volume 41
_journal_year 2002
_chemical_formula_sum 'C36 H30 Ag N O2 P2'
_chemical_formula_weight 678.46
_space_group_IT_number 14
_symmetry_cell_setting monoclinic
_symmetry_space_group_name_Hall '-P 2ybc'
_symmetry_space_group_name_H-M 'P 1 21/c 1'
_cell_angle_alpha 90.00000
_cell_angle_beta 101.121(2)
_cell_angle_gamma 90.00000
_cell_formula_units_Z 4
_cell_length_a 11.908(2)
_cell_length_b 18.364(2)
_cell_length_c 14.761(2)
_cell_measurement_reflns_used 7573
_cell_measurement_temperature 150
_cell_measurement_theta_max 21.4
_cell_measurement_theta_min 1.7
_cell_volume 3167.3(8)
_computing_cell_refinement 'Siemens SAINT (Siemens, 1995)'
_computing_data_collection 'Siemens SMART (Siemens, 1995)'
_computing_data_reduction 'xtal ADDREF SORTRF'
_computing_molecular_graphics xtal
_computing_publication_material 'xtal BONDLA CIFIO'
_computing_structure_refinement 'xtal CRYLSQ'
_computing_structure_solution xtal
_diffrn_ambient_temperature 150
_diffrn_measurement_device_type
;
Bruker SMART CCD diffractometer
;
_diffrn_measurement_method '\w scans'
_diffrn_radiation_detector 'CCD area detector'
_diffrn_radiation_monochromator graphite
_diffrn_radiation_source 'sealed tube'
_diffrn_radiation_type 'Mo K\a'
_diffrn_radiation_wavelength .71073
_diffrn_reflns_av_R_equivalents .025
_diffrn_reflns_av_sigmaI/netI .032
_diffrn_reflns_limit_h_max 15
_diffrn_reflns_limit_h_min -15
_diffrn_reflns_limit_k_max 24
_diffrn_reflns_limit_k_min 0
_diffrn_reflns_limit_l_max 19
_diffrn_reflns_limit_l_min 0
_diffrn_reflns_number 30943
_diffrn_reflns_theta_max 29.23
_diffrn_reflns_theta_min 1.74
_diffrn_standards_decay_% 0
_exptl_absorpt_coefficient_mu .77
_exptl_absorpt_correction_T_max .89
_exptl_absorpt_correction_T_min .79
_exptl_absorpt_correction_type multi-scan
_exptl_absorpt_process_details
;
SADABS; Sheldrick, 1996
;
_exptl_crystal_colour pale-yellow
_exptl_crystal_density_diffrn 1.423
_exptl_crystal_description plate
_exptl_crystal_F_000 1384
_exptl_crystal_size_max .4
_exptl_crystal_size_mid .3
_exptl_crystal_size_min .1
_refine_diff_density_max 1.393
_refine_diff_density_min -.709
_refine_ls_goodness_of_fit_all 1.235
_refine_ls_goodness_of_fit_ref 1.292
_refine_ls_hydrogen_treatment refall
_refine_ls_matrix_type full
_refine_ls_number_constraints 0
_refine_ls_number_parameters 499
_refine_ls_number_reflns 6648
_refine_ls_number_restraints 0
_refine_ls_R_factor_all .04
_refine_ls_R_factor_gt .03
_refine_ls_shift/su_max .035
_refine_ls_shift/su_mean .001
_refine_ls_structure_factor_coef F
_refine_ls_weighting_scheme calc
_refine_ls_wR_factor_all .039
_refine_ls_wR_factor_ref .037
_reflns_d_resolution_high .728
_reflns_d_resolution_low 11.657
_reflns_Friedel_coverage 0
_reflns_limit_h_max 15
_reflns_limit_h_min 0
_reflns_limit_k_max 24
_reflns_limit_k_min 0
_reflns_limit_l_max 19
_reflns_limit_l_min -19
_reflns_number_gt 6648
_reflns_number_total 7988
_reflns_threshold_expression 'F    > 4.00 sig(F   )'
_cod_data_source_file ic020375g_02.cif
_cod_data_source_block cpagop
_cod_original_sg_symbol_Hall -p_2ybc
_cod_original_formula_sum 'C36 H30 Ag1 N1 O2 P2'
_cod_database_code 4318994

loop_
_symmetry_equiv_pos_as_xyz
+x,+y,+z
-x,1/2+y,1/2-z
-x,-y,-z
+x,1/2-y,1/2+z

loop_
_atom_site_label
_atom_site_fract_x
_atom_site_fract_y
_atom_site_fract_z
_atom_site_U_iso_or_equiv
_atom_site_adp_type
_atom_site_calc_flag
_atom_site_calc_attached_atom
_atom_site_occupancy
_atom_site_disorder_assembly
_atom_site_disorder_group
Ag .186954(11) .207732(7) .437259(9) .02223(7) Uani ? ? 1.00000 ? ?
N .19873(14) .05231(10) .44563(12) .0331(8) Uani ? ? 1.00000 ? ?
O1 .20072(14) .08696(8) .37248(10) .0370(8) Uani ? ? 1.00000 ? ?
O2 .19117(13) .08994(8) .51348(10) .0340(7) Uani ? ? 1.00000 ? ?
P1 .37312(4) .26698(3) .46895(3) .0207(2) Uani ? ? 1.00000 ? ?
C111 .38263(16) .33370(10) .56148(12) .0249(8) Uani ? ? 1.00000 ? ?
C112 .35085(19) .31114(12) .64347(14) .0317(10) Uani ? ? 1.00000 ? ?
C113 .3487(2) .35989(13) .71456(15) .0384(11) Uani ? ? 1.00000 ? ?
C114 .3782(2) .43167(15) .70539(17) .0474(13) Uani ? ? 1.00000 ? ?
C115 .4117(3) .45432(15) .6261(2) .0608(16) Uani ? ? 1.00000 ? ?
C116 .4132(3) .40577(13) .55358(17) .0465(13) Uani ? ? 1.00000 ? ?
C121 .40323(16) .31810(10) .37016(12) .0231(8) Uani ? ? 1.00000 ? ?
C122 .31253(19) .35234(12) .31295(15) .0345(10) Uani ? ? 1.00000 ? ?
C123 .3288(2) .39048(13) .23510(16) .0410(11) Uani ? ? 1.00000 ? ?
C124 .4363(2) .39406(12) .21371(14) .0380(11) Uani ? ? 1.00000 ? ?
C125 .5272(2) .36020(13) .26951(16) .0390(11) Uani ? ? 1.00000 ? ?
C126 .51177(18) .32202(12) .34795(14) .0314(10) Uani ? ? 1.00000 ? ?
C131 .49686(15) .20824(10) .50474(12) .0216(8) Uani ? ? 1.00000 ? ?
C132 .48880(16) .13578(10) .47632(13) .0254(8) Uani ? ? 1.00000 ? ?
C133 .58230(18) .08963(11) .50070(15) .0315(10) Uani ? ? 1.00000 ? ?
C134 .68317(18) .11498(12) .55433(14) .0324(10) Uani ? ? 1.00000 ? ?
C135 .69140(17) .18648(13) .58332(14) .0328(10) Uani ? ? 1.00000 ? ?
C136 .59880(17) .23344(11) .55884(14) .0280(9) Uani ? ? 1.00000 ? ?
P2 -.00298(4) .26114(3) .39840(3) .0204(2) Uani ? ? 1.00000 ? ?
C211 -.01389(15) .32190(10) .29940(12) .0223(8) Uani ? ? 1.00000 ? ?
C212 .02431(17) .29518(11) .22194(14) .0277(9) Uani ? ? 1.00000 ? ?
C213 .02374(18) .33942(12) .14582(14) .0314(10) Uani ? ? 1.00000 ? ?
C214 -.01549(18) .41057(12) .14561(13) .0314(9) Uani ? ? 1.00000 ? ?
C215 -.0552(2) .43680(12) .22105(14) .0336(10) Uani ? ? 1.00000 ? ?
C216 -.05382(18) .39328(11) .29834(14) .0296(9) Uani ? ? 1.00000 ? ?
C221 -.12121(15) .19802(10) .36401(12) .0218(8) Uani ? ? 1.00000 ? ?
C222 -.10474(17) .12502(11) .38919(13) .0252(8) Uani ? ? 1.00000 ? ?
C223 -.19192(18) .07411(11) .36310(14) .0301(9) Uani ? ? 1.00000 ? ?
C224 -.29560(18) .09616(12) .31061(14) .0309(9) Uani ? ? 1.00000 ? ?
C225 -.31324(17) .16844(12) .28493(14) .0308(9) Uani ? ? 1.00000 ? ?
C226 -.22664(17) .21912(11) .31106(14) .0274(9) Uani ? ? 1.00000 ? ?
C231 -.03911(16) .31892(10) .48928(12) .0245(8) Uani ? ? 1.00000 ? ?
C232 .04947(19) .35532(13) .54578(16) .0381(11) Uani ? ? 1.00000 ? ?
C233 .0285(2) .40094(15) .61569(19) .0491(13) Uani ? ? 1.00000 ? ?
C234 -.0820(2) .41071(14) .62980(17) .0464(13) Uani ? ? 1.00000 ? ?
C235 -.1702(2) .37416(17) .57448(19) .0515(14) Uani ? ? 1.00000 ? ?
C236 -.1498(2) .32827(14) .50464(17) .0402(12) Uani ? ? 1.00000 ? ?
H112 .331(2) .2644(16) .649(2) .060(9) Uiso ? ? 1.00000 ? ?
H113 .324(2) .3416(15) .7699(18) .053(8) Uiso ? ? 1.00000 ? ?
H114 .374(2) .4656(15) .7520(18) .055(8) Uiso ? ? 1.00000 ? ?
H115 .425(3) .5026(18) .616(2) .080(10) Uiso ? ? 1.00000 ? ?
H116 .435(2) .4218(13) .5006(18) .044(7) Uiso ? ? 1.00000 ? ?
H122 .240(2) .3493(14) .3229(17) .048(7) Uiso ? ? 1.00000 ? ?
H123 .268(2) .4127(15) .1992(18) .054(8) Uiso ? ? 1.00000 ? ?
H124 .447(2) .4183(14) .1618(17) .047(7) Uiso ? ? 1.00000 ? ?
H125 .603(3) .3617(18) .257(2) .085(11) Uiso ? ? 1.00000 ? ?
H126 .575(2) .2975(12) .3873(17) .033(6) Uiso ? ? 1.00000 ? ?
H132 .424(2) .1213(13) .4451(15) .033(6) Uiso ? ? 1.00000 ? ?
H133 .579(2) .0395(14) .4817(16) .039(6) Uiso ? ? 1.00000 ? ?
H134 .748(2) .0807(13) .5698(16) .041(7) Uiso ? ? 1.00000 ? ?
H135 .757(2) .2058(11) .6165(17) .032(6) Uiso ? ? 1.00000 ? ?
H136 .6006(19) .2802(12) .5802(15) .024(5) Uiso ? ? 1.00000 ? ?
H212 .053(2) .2436(14) .2229(17) .043(7) Uiso ? ? 1.00000 ? ?
H213 .053(2) .3235(13) .0968(16) .032(6) Uiso ? ? 1.00000 ? ?
H214 -.019(2) .4424(14) .0912(17) .046(7) Uiso ? ? 1.00000 ? ?
H215 -.082(2) .4825(15) .2199(17) .052(8) Uiso ? ? 1.00000 ? ?
H216 -.079(2) .4121(12) .3503(16) .033(6) Uiso ? ? 1.00000 ? ?
H222 -.040(2) .1128(12) .4199(15) .029(6) Uiso ? ? 1.00000 ? ?
H223 -.1805(18) .0249(12) .3806(14) .027(5) Uiso ? ? 1.00000 ? ?
H224 -.353(2) .0619(13) .2952(16) .037(6) Uiso ? ? 1.00000 ? ?
H225 -.387(2) .1844(14) .2542(17) .041(7) Uiso ? ? 1.00000 ? ?
H226 -.238(2) .2642(13) .2938(15) .025(6) Uiso ? ? 1.00000 ? ?
H232 .125(3) .3476(17) .540(2) .071(9) Uiso ? ? 1.00000 ? ?
H233 .088(3) .4229(19) .648(2) .091(12) Uiso ? ? 1.00000 ? ?
H234 -.094(2) .4426(14) .6775(17) .045(7) Uiso ? ? 1.00000 ? ?
H235 -.245(3) .3784(19) .586(2) .088(11) Uiso ? ? 1.00000 ? ?
H236 -.210(3) .3005(14) .469(2) .055(8) Uiso ? ? 1.00000 ? ?

loop_
_atom_site_aniso_label
_atom_site_aniso_U_11
_atom_site_aniso_U_22
_atom_site_aniso_U_33
_atom_site_aniso_U_12
_atom_site_aniso_U_13
_atom_site_aniso_U_23
Ag .01819(8) .02258(8) .02530(8) -.00019(5) .00267(5) .00058(5)
N .0295(9) .0274(9) .0437(10) -.0009(7) .0107(8) -.0012(7)
O1 .0458(9) .0331(8) .0353(8) -.0066(7) .0156(7) -.0081(6)
O2 .0410(8) .0299(7) .0315(7) .0012(6) .0076(6) .0033(6)
P1 .0172(2) .0225(2) .0217(2) -.00021(17) .00220(17) .00053(17)
C111 .0208(9) .0295(10) .0242(9) .0009(7) .0035(7) -.0035(7)
C112 .0325(11) .0353(11) .0271(10) .0018(9) .0050(8) -.0001(8)
C113 .0379(12) .0503(14) .0269(10) .0051(10) .0061(9) -.0041(9)
C114 .0570(16) .0494(15) .0368(12) .0006(12) .0111(12) -.0167(11)
C115 .101(3) .0333(13) .0540(16) -.0141(15) .0298(16) -.0156(12)
C116 .0733(18) .0345(12) .0370(12) -.0150(12) .0237(12) -.0078(10)
C121 .0250(9) .0214(8) .0224(8) -.0011(7) .0031(7) -.0006(7)
C122 .0265(10) .0360(11) .0386(11) -.0023(9) .0007(9) .0098(9)
C123 .0437(13) .0385(12) .0350(11) -.0037(10) -.0066(10) .0122(9)
C124 .0611(15) .0283(11) .0264(10) -.0046(10) .0128(10) .0022(8)
C125 .0468(13) .0374(12) .0396(12) .0044(10) .0252(11) .0034(9)
C126 .0311(10) .0325(10) .0329(10) .0062(9) .0120(9) .0054(8)
C131 .0179(8) .0257(9) .0208(8) .0002(7) .0032(7) .0017(7)
C132 .0214(9) .0285(10) .0259(9) -.0017(7) .0036(7) -.0013(7)
C133 .0292(10) .0279(10) .0387(11) .0031(8) .0100(9) .0001(8)
C134 .0259(10) .0391(12) .0326(10) .0090(9) .0066(8) .0047(9)
C135 .0198(9) .0453(12) .0302(10) .0028(9) -.0025(8) -.0032(9)
C136 .0233(9) .0287(10) .0300(10) .0001(8) .0003(8) -.0038(8)
P2 .0176(2) .0218(2) .0213(2) -.00027(17) .00268(17) .00090(17)
C211 .0182(8) .0249(9) .0231(8) -.0023(7) .0022(7) .0015(7)
C212 .0279(10) .0285(10) .0272(9) .0014(8) .0069(8) -.0002(7)
C213 .0313(10) .0399(11) .0239(9) -.0019(9) .0073(8) -.0007(8)
C214 .0341(11) .0349(11) .0230(9) -.0070(9) -.0004(8) .0055(8)
C215 .0439(12) .0248(10) .0296(10) .0023(9) .0009(9) .0039(8)
C216 .0352(11) .0277(10) .0259(9) .0039(8) .0055(8) .0008(8)
C221 .0186(8) .0271(9) .0197(8) -.0009(7) .0034(7) -.0004(6)
C222 .0223(9) .0284(9) .0240(9) .0015(8) .0025(7) .0025(7)
C223 .0301(10) .0260(10) .0337(10) -.0040(8) .0050(8) .0029(8)
C224 .0252(10) .0361(11) .0309(10) -.0103(9) .0044(8) -.0014(8)
C225 .0213(9) .0383(11) .0304(10) -.0026(8) -.0008(8) .0029(8)
C226 .0228(9) .0288(10) .0294(10) .0016(8) .0016(8) .0040(8)
C231 .0266(9) .0237(9) .0237(9) -.0012(7) .0058(7) .0015(7)
C232 .0269(11) .0422(13) .0440(12) -.0005(9) .0042(9) -.0141(10)
C233 .0400(14) .0534(15) .0518(15) -.0029(12) .0036(12) -.0260(12)
C234 .0526(15) .0486(14) .0428(13) -.0082(12) .0211(12) -.0202(11)
C235 .0397(14) .0646(17) .0587(16) -.0150(12) .0306(13) -.0265(13)
C236 .0296(11) .0500(14) .0439(13) -.0115(10) .0142(10) -.0169(11)

loop_
_atom_type_symbol
_atom_type_description
_atom_type_oxidation_number
_atom_type_number_in_cell
_atom_type_scat_dispersion_real
_atom_type_scat_dispersion_imag
_atom_type_scat_source
C ? 0 144 .002 .002 'Int Tables Vol IV Tables 2.2B and 2.3.1'
H ? 0 120 0 0 'Int Tables Vol IV Tables 2.2B and 2.3.1'
Ag ? 0 4 -1.085 1.101 'Int Tables Vol IV Tables 2.2B and 2.3.1'
N ? 0 4 .004 .003 'Int Tables Vol IV Tables 2.2B and 2.3.1'
O ? 0 8 .008 .006 'Int Tables Vol IV Tables 2.2B and 2.3.1'
P ? 0 8 .09 .095 'Int Tables Vol IV Tables 2.2B and 2.3.1'

loop_
_geom_angle_atom_site_label_1
_geom_angle_atom_site_label_2
_geom_angle_atom_site_label_3
_geom_angle_site_symmetry_1
_geom_angle_site_symmetry_2
_geom_angle_site_symmetry_3
_geom_angle
_geom_angle_publ_flag
O1 Ag O2 . . . 51.30(5) ?
O1 Ag P1 . . . 110.81(4) ?
O1 Ag P2 . . . 113.91(4) ?
O2 Ag P1 . . . 111.83(4) ?
O2 Ag P2 . . . 113.77(4) ?
P1 Ag P2 . . . 129.57(2) ?
O1 N O2 . . . 115.46(17) ?
Ag O1 N . . . 96.31(12) ?
Ag O2 N . . . 96.93(12) ?
Ag P1 C111 . . . 111.56(6) ?
Ag P1 C121 . . . 112.84(6) ?
Ag P1 C131 . . . 116.58(6) ?
C111 P1 C121 . . . 105.03(9) ?
C111 P1 C131 . . . 104.55(8) ?
C121 P1 C131 . . . 105.29(9) ?
P1 C111 C112 . . . 117.48(15) ?
P1 C111 C116 . . . 124.02(17) ?
C112 C111 C116 . . . 118.4(2) ?
C111 C112 C113 . . . 120.8(2) ?
C111 C112 H112 . . . 119(2) ?
C113 C112 H112 . . . 120(2) ?
C112 C113 C114 . . . 120.1(2) ?
C112 C113 H113 . . . 117.5(16) ?
C114 C113 H113 . . . 122.3(16) ?
C113 C114 C115 . . . 119.7(2) ?
C113 C114 H114 . . . 121.0(18) ?
C115 C114 H114 . . . 119.2(18) ?
C114 C115 C116 . . . 120.6(3) ?
C114 C115 H115 . . . 121(2) ?
C116 C115 H115 . . . 118(2) ?
C111 C116 C115 . . . 120.3(2) ?
C111 C116 H116 . . . 120.0(15) ?
C115 C116 H116 . . . 119.8(15) ?
P1 C121 C122 . . . 117.99(16) ?
P1 C121 C126 . . . 123.18(14) ?
C122 C121 C126 . . . 118.78(19) ?
C121 C122 C123 . . . 121.0(2) ?
C121 C122 H122 . . . 121.9(16) ?
C123 C122 H122 . . . 117.0(16) ?
C122 C123 C124 . . . 119.8(2) ?
C122 C123 H123 . . . 119.0(19) ?
C124 C123 H123 . . . 121.2(19) ?
C123 C124 C125 . . . 120.0(2) ?
C123 C124 H124 . . . 119.8(16) ?
C125 C124 H124 . . . 120.2(16) ?
C124 C125 C126 . . . 120.6(2) ?
C124 C125 H125 . . . 122(2) ?
C126 C125 H125 . . . 117(2) ?
C121 C126 C125 . . . 119.8(2) ?
C121 C126 H126 . . . 118.8(16) ?
C125 C126 H126 . . . 121.4(16) ?
P1 C131 C132 . . . 118.28(13) ?
P1 C131 C136 . . . 122.34(14) ?
C132 C131 C136 . . . 119.37(17) ?
C131 C132 C133 . . . 119.95(17) ?
C131 C132 H132 . . . 117.3(16) ?
C133 C132 H132 . . . 122.7(16) ?
C132 C133 C134 . . . 120.4(2) ?
C132 C133 H133 . . . 121.3(13) ?
C134 C133 H133 . . . 118.3(13) ?
C133 C134 C135 . . . 120.0(2) ?
C133 C134 H134 . . . 117.9(14) ?
C135 C134 H134 . . . 122.1(14) ?
C134 C135 C136 . . . 120.28(18) ?
C134 C135 H135 . . . 122.8(14) ?
C136 C135 H135 . . . 116.9(14) ?
C131 C136 C135 . . . 120.05(19) ?
C131 C136 H136 . . . 118.0(13) ?
C135 C136 H136 . . . 121.8(13) ?
Ag P2 C211 . . . 110.81(6) ?
Ag P2 C221 . . . 116.34(6) ?
Ag P2 C231 . . . 113.68(6) ?
C211 P2 C221 . . . 103.57(8) ?
C211 P2 C231 . . . 104.05(9) ?
C221 P2 C231 . . . 107.23(9) ?
P2 C211 C212 . . . 117.16(14) ?
P2 C211 C216 . . . 123.78(15) ?
C212 C211 C216 . . . 119.01(18) ?
C211 C212 C213 . . . 120.39(18) ?
C211 C212 H212 . . . 118.9(15) ?
C213 C212 H212 . . . 120.7(15) ?
C212 C213 C214 . . . 120.2(2) ?
C212 C213 H213 . . . 120.9(15) ?
C214 C213 H213 . . . 118.8(15) ?
C213 C214 C215 . . . 119.7(2) ?
C213 C214 H214 . . . 121.3(15) ?
C215 C214 H214 . . . 119.0(15) ?
C214 C215 C216 . . . 120.7(2) ?
C214 C215 H215 . . . 119.2(17) ?
C216 C215 H215 . . . 120.1(17) ?
C211 C216 C215 . . . 120.0(2) ?
C211 C216 H216 . . . 119.9(14) ?
C215 C216 H216 . . . 120.1(14) ?
P2 C221 C222 . . . 118.47(13) ?
P2 C221 C226 . . . 122.83(14) ?
C222 C221 C226 . . . 118.67(17) ?
C221 C222 C223 . . . 120.77(17) ?
C221 C222 H222 . . . 117.7(15) ?
C223 C222 H222 . . . 121.6(15) ?
C222 C223 C224 . . . 119.61(19) ?
C222 C223 H223 . . . 120.4(12) ?
C224 C223 H223 . . . 120.0(12) ?
C223 C224 C225 . . . 120.3(2) ?
C223 C224 H224 . . . 118.5(14) ?
C225 C224 H224 . . . 121.2(14) ?
C224 C225 C226 . . . 120.09(18) ?
C224 C225 H225 . . . 120.1(16) ?
C226 C225 H225 . . . 119.6(15) ?
C221 C226 C225 . . . 120.54(18) ?
C221 C226 H226 . . . 120.1(14) ?
C225 C226 H226 . . . 119.4(14) ?
P2 C231 C232 . . . 117.60(16) ?
P2 C231 C236 . . . 123.83(15) ?
C232 C231 C236 . . . 118.6(2) ?
C231 C232 C233 . . . 120.9(2) ?
C231 C232 H232 . . . 120.3(18) ?
C233 C232 H232 . . . 118.7(18) ?
C232 C233 C234 . . . 120.2(2) ?
C232 C233 H233 . . . 116(3) ?
C234 C233 H233 . . . 123(3) ?
C233 C234 C235 . . . 119.2(3) ?
C233 C234 H234 . . . 118.4(15) ?
C235 C234 H234 . . . 122.4(15) ?
C234 C235 C236 . . . 120.9(3) ?
C234 C235 H235 . . . 119(2) ?
C236 C235 H235 . . . 120(2) ?
C231 C236 C235 . . . 120.2(2) ?
C231 C236 H236 . . . 118(2) ?
C235 C236 H236 . . . 121(2) ?

loop_
_geom_bond_atom_site_label_1
_geom_bond_atom_site_label_2
_geom_bond_site_symmetry_1
_geom_bond_site_symmetry_2
_geom_bond_distance
_geom_bond_publ_flag
Ag O1 . . 2.4332(15) ?
Ag O2 . . 2.4343(15) ?
Ag P1 . . 2.4325(6) ?
Ag P2 . . 2.4303(6) ?
N O1 . . 1.257(2) ?
N O2 . . 1.234(2) ?
P1 C111 . . 1.822(2) ?
P1 C121 . . 1.827(2) ?
P1 C131 . . 1.8204(18) ?
C111 C112 . . 1.399(3) ?
C111 C116 . . 1.383(3) ?
C112 C113 . . 1.383(3) ?
C112 H112 . . .90(3) ?
C113 C114 . . 1.378(4) ?
C113 H113 . . .98(3) ?
C114 C115 . . 1.372(4) ?
C114 H114 . . .94(3) ?
C115 C116 . . 1.396(4) ?
C115 H115 . . .92(3) ?
C116 H116 . . .92(3) ?
C121 C122 . . 1.387(3) ?
C121 C126 . . 1.395(3) ?
C122 C123 . . 1.391(3) ?
C122 H122 . . .91(3) ?
C123 C124 . . 1.379(4) ?
C123 H123 . . .91(3) ?
C124 C125 . . 1.376(3) ?
C124 H124 . . .92(3) ?
C125 C126 . . 1.396(3) ?
C125 H125 . . .95(4) ?
C126 H126 . . .97(2) ?
C131 C132 . . 1.393(3) ?
C131 C136 . . 1.397(3) ?
C132 C133 . . 1.390(3) ?
C132 H132 . . .86(2) ?
C133 C134 . . 1.385(3) ?
C133 H133 . . .96(3) ?
C134 C135 . . 1.379(3) ?
C134 H134 . . .98(2) ?
C135 C136 . . 1.392(3) ?
C135 H135 . . .91(2) ?
C136 H136 . . .91(2) ?
P2 C211 . . 1.8232(19) ?
P2 C221 . . 1.8187(18) ?
P2 C231 . . 1.826(2) ?
C211 C212 . . 1.398(3) ?
C211 C216 . . 1.393(3) ?
C212 C213 . . 1.385(3) ?
C212 H212 . . 1.01(3) ?
C213 C214 . . 1.387(3) ?
C213 H213 . . .91(3) ?
C214 C215 . . 1.378(3) ?
C214 H214 . . .99(3) ?
C215 C216 . . 1.390(3) ?
C215 H215 . . .90(3) ?
C216 H216 . . .94(2) ?
C221 C222 . . 1.395(3) ?
C221 C226 . . 1.400(3) ?
C222 C223 . . 1.395(3) ?
C222 H222 . . .85(2) ?
C223 C224 . . 1.385(3) ?
C223 H223 . . .94(2) ?
C224 C225 . . 1.385(3) ?
C224 H224 . . .92(2) ?
C225 C226 . . 1.387(3) ?
C225 H225 . . .95(2) ?
C226 H226 . . .87(2) ?
C231 C232 . . 1.384(3) ?
C231 C236 . . 1.390(3) ?
C232 C233 . . 1.389(4) ?
C232 H232 . . .93(3) ?
C233 C234 . . 1.383(4) ?
C233 H233 . . .87(3) ?
C234 C235 . . 1.375(4) ?
C234 H234 . . .95(3) ?
C235 C236 . . 1.389(4) ?
C235 H235 . . .94(4) ?
C236 H236 . . .95(3) ?
